data_1564951
loop_
_publ_author_name
'Rot\"armel, Thomas'
'Becker, Jonathan'
'Schindler, Siegfried'

_publ_section_title
;
 Syntheses and investigation of metal complexes with macrocyclic
 polythioether ligands.
;
_journal_issue 0
_journal_name_full 'Faraday discussions'
_journal_page_first 70
_journal_page_last 85
_journal_paper_doi 10.1039/d1fd00062d
_journal_volume 234
_journal_year 2022
_chemical_formula_sum 'C14 H24 Cl4 Cu F6 O6 S6'
_chemical_formula_weight 800.03
_chemical_name_common '[CuII(14-S~4~)]OTf2'
_space_group_crystal_system monoclinic
_space_group_IT_number 14
_space_group_name_Hall '-P 2yn'
_space_group_name_H-M_alt 'P 1 21/n 1'
_atom_sites_solution_hydrogens geom
_atom_sites_solution_primary dual
_atom_sites_solution_secondary difmap
_audit_creation_method SHELXL-2017/1
_audit_update_record
;
2021-09-03 deposited with the CCDC.	2021-10-14 downloaded from the CCDC.
;
_cell_angle_alpha 90
_cell_angle_beta 99.132(10)
_cell_angle_gamma 90
_cell_formula_units_Z 2
_cell_length_a 9.4758(15)
_cell_length_b 10.1782(17)
_cell_length_c 15.084(3)
_cell_measurement_reflns_used 5004
_cell_measurement_temperature 100(2)
_cell_measurement_theta_max 27.52
_cell_measurement_theta_min 2.38
_cell_volume 1436.4(4)
_computing_cell_refinement 'SAINT 8.40A (Bruker-AXS, 2017)'
_computing_data_collection 'APEX3 v2019.1-0 (Bruker-AXS, 2017)'
_computing_data_reduction 'SAINT 8.40A (Bruker-AXS, 2017)'
_computing_molecular_graphics 'Bruker SHELXTL'
_computing_publication_material 'Bruker SHELXTL'
_computing_structure_refinement 'SHELXL-2017/1 (Sheldrick, 2017)'
_computing_structure_solution 'SHELXT-2015 (Sheldrick, 2015)'
_diffrn_ambient_temperature 100(2)
_diffrn_detector_area_resol_mean 10.4167
_diffrn_measured_fraction_theta_full 1.000
_diffrn_measured_fraction_theta_max 1.000
_diffrn_measurement_device_type 'Bruker PHOTON100'
_diffrn_measurement_method '\f and \w scans'
_diffrn_radiation_type MoK\a
_diffrn_radiation_wavelength 0.71073
_diffrn_reflns_av_R_equivalents 0.0767
_diffrn_reflns_av_unetI/netI 0.0473
_diffrn_reflns_Laue_measured_fraction_full 1.000
_diffrn_reflns_Laue_measured_fraction_max 1.000
_diffrn_reflns_limit_h_max 11
_diffrn_reflns_limit_h_min -11
_diffrn_reflns_limit_k_max 12
_diffrn_reflns_limit_k_min -12
_diffrn_reflns_limit_l_max 18
_diffrn_reflns_limit_l_min -18
_diffrn_reflns_number 15105
_diffrn_reflns_point_group_measured_fraction_full 1.000
_diffrn_reflns_point_group_measured_fraction_max 1.000
_diffrn_reflns_theta_full 25.242
_diffrn_reflns_theta_max 25.346
_diffrn_reflns_theta_min 2.380
_diffrn_source 'I\mS micro-focus sealed tube, multilayer optics'
_exptl_absorpt_coefficient_mu 1.638
_exptl_absorpt_correction_T_max 0.7455
_exptl_absorpt_correction_T_min 0.6047
_exptl_absorpt_correction_type multi-scan
_exptl_absorpt_process_details 'SADABS 2016/2(Sheldrick, 2016)'
_exptl_crystal_colour red
_exptl_crystal_density_diffrn 1.850
_exptl_crystal_density_method 'not measured'
_exptl_crystal_description needle
_exptl_crystal_F_000 806
_exptl_crystal_size_max 0.102
_exptl_crystal_size_mid 0.047
_exptl_crystal_size_min 0.035
_refine_diff_density_max 0.479
_refine_diff_density_min -0.449
_refine_diff_density_rms 0.094
_refine_ls_extinction_method none
_refine_ls_goodness_of_fit_ref 1.039
_refine_ls_hydrogen_treatment constr
_refine_ls_matrix_type full
_refine_ls_number_parameters 246
_refine_ls_number_reflns 2633
_refine_ls_number_restraints 484
_refine_ls_restrained_S_all 1.242
_refine_ls_R_factor_all 0.0638
_refine_ls_R_factor_gt 0.0395
_refine_ls_shift/su_max 0.000
_refine_ls_shift/su_mean 0.000
_refine_ls_structure_factor_coef Fsqd
_refine_ls_weighting_details 'w=1/[\s^2^(Fo^2^)+(0.0307P)^2^+3.0004P] where P=(Fo^2^+2Fc^2^)/3'
_refine_ls_weighting_scheme calc
_refine_ls_wR_factor_gt 0.0807
_refine_ls_wR_factor_ref 0.0911
_reflns_Friedel_coverage 0.000
_reflns_number_gt 1990
_reflns_number_total 2633
_reflns_threshold_expression 'I > 2\s(I)'
_cod_data_source_file d1fd00062d2.cif
_cod_data_source_block D20547
_cod_depositor_comments 'Adding full bibliography for 1564950--1564960.cif.'
_cod_original_sg_symbol_H-M 'P 21/n'
_cod_database_code 1564951
_shelx_shelxl_version_number 2017/1
_shelx_space_group_comment
; 
The symmetry employed for this shelxl refinement is uniquely defined 
by the following loop, which should always be used as a source of 
symmetry information in preference to the above space-group names. 
They are only intended as comments. 
;
_shelx_estimated_absorpt_t_min 0.851
_shelx_estimated_absorpt_t_max 0.945

loop_
_space_group_symop_operation_xyz
'x, y, z'
'-x+1/2, y+1/2, -z+1/2'
'-x, -y, -z'
'x-1/2, -y-1/2, z-1/2'

loop_
_atom_site_label
_atom_site_type_symbol
_atom_site_fract_x
_atom_site_fract_y
_atom_site_fract_z
_atom_site_U_iso_or_equiv
_atom_site_adp_type
_atom_site_occupancy
_atom_site_site_symmetry_order
_atom_site_calc_flag
_atom_site_refinement_flags_posn
_atom_site_refinement_flags_adp
_atom_site_refinement_flags_occupancy
_atom_site_disorder_assembly
_atom_site_disorder_group
Cu1 Cu 0.500000 0.500000 0.500000 0.01809(17) Uani 1 2 d S . P . .
S1 S 0.60291(9) 0.60319(9) 0.62987(6) 0.0189(2) Uani 1 1 d . . . . .
S2 S 0.60789(10) 0.64754(11) 0.41715(7) 0.0258(2) Uani 1 1 d . . . . .
C1 C 0.6617(4) 0.7545(4) 0.5829(3) 0.0275(9) Uani 1 1 d . . . . .
H1A H 0.578475 0.811264 0.561322 0.033 Uiso 1 1 calc R U . . .
H1AB H 0.727107 0.803170 0.629212 0.033 Uiso 1 1 calc R U . . .
C2 C 0.7385(4) 0.7175(4) 0.5053(3) 0.0287(10) Uani 1 1 d . . . . .
H2A H 0.814785 0.652682 0.525397 0.034 Uiso 1 1 calc R U . . .
H2AB H 0.782772 0.796276 0.482733 0.034 Uiso 1 1 calc R U . . .
C3 C 0.7155(4) 0.5489(5) 0.3535(3) 0.0343(11) Uani 1 1 d . . . . .
H3A H 0.776744 0.606907 0.323048 0.041 Uiso 1 1 calc R U . . .
H3AB H 0.778480 0.490225 0.394611 0.041 Uiso 1 1 calc R U . . .
C4 C 0.6195(4) 0.4665(4) 0.2835(3) 0.0275(10) Uani 1 1 d . . . . .
H4A H 0.543027 0.524100 0.252402 0.033 Uiso 1 1 calc R U . . .
H4AB H 0.677168 0.436399 0.238132 0.033 Uiso 1 1 calc R U . . .
C5 C 0.5499(4) 0.3474(4) 0.3187(3) 0.0238(9) Uani 1 1 d . . . . .
H5A H 0.620297 0.301366 0.363634 0.029 Uiso 1 1 calc R U . . .
H5AB H 0.518289 0.285819 0.268725 0.029 Uiso 1 1 calc R U . . .
S11 S 0.3147(10) 0.1931(9) 0.0811(6) 0.0198(5) Uani 0.492(4) 1 d D U P A 1
F11 F 0.1679(5) 0.4066(5) 0.0409(3) 0.0375(14) Uani 0.492(4) 1 d D U P A 1
F12 F 0.3796(7) 0.4494(5) 0.1087(4) 0.0488(17) Uani 0.492(4) 1 d D U P A 1
F13 F 0.3487(10) 0.3780(12) -0.0287(6) 0.038(2) Uani 0.492(4) 1 d D U P A 1
O11 O 0.3105(7) 0.2132(9) 0.1749(5) 0.0236(7) Uani 0.492(4) 1 d D U P A 1
O12 O 0.4213(6) 0.1029(6) 0.0612(4) 0.0284(14) Uani 0.492(4) 1 d D U P A 1
O13 O 0.1788(6) 0.1826(6) 0.0208(4) 0.0236(7) Uani 0.492(4) 1 d D U P A 1
C11 C 0.3053(9) 0.3668(9) 0.0510(5) 0.0253(18) Uani 0.492(4) 1 d D U P A 1
S11A S 0.3230(10) 0.1991(8) 0.0901(6) 0.0198(5) Uani 0.508(4) 1 d D U P A 2
F11A F 0.2983(7) 0.4511(6) 0.0597(4) 0.0417(16) Uani 0.508(4) 1 d D U P A 2
F12A F 0.5138(5) 0.3772(5) 0.0886(3) 0.0357(14) Uani 0.508(4) 1 d D U P A 2
F13A F 0.3917(10) 0.3514(11) -0.0428(5) 0.036(2) Uani 0.508(4) 1 d D U P A 2
O11A O 0.2655(6) 0.2052(8) 0.1740(5) 0.0236(7) Uani 0.508(4) 1 d D U P A 2
O12A O 0.4725(6) 0.1698(7) 0.1009(4) 0.0345(16) Uani 0.508(4) 1 d D U P A 2
O13A O 0.2324(6) 0.1288(6) 0.0211(4) 0.0236(7) Uani 0.508(4) 1 d D U P A 2
C11A C 0.3812(8) 0.3522(8) 0.0436(5) 0.0246(17) Uani 0.508(4) 1 d D U P A 2
Cl1 Cl -0.0109(15) 0.3210(7) 0.3005(6) 0.0336(15) Uani 0.64(4) 1 d D U P B 1
Cl2 Cl -0.0869(10) 0.4850(10) 0.1402(10) 0.0305(15) Uani 0.64(4) 1 d D U P B 1
C21 C 0.0547(13) 0.4171(13) 0.2202(13) 0.031(3) Uani 0.64(4) 1 d D U P B 1
H21A H 0.117204 0.362592 0.188326 0.037 Uiso 0.64(4) 1 calc R U P B 1
H21B H 0.113318 0.489413 0.250698 0.037 Uiso 0.64(4) 1 calc R U P B 1
Cl1A Cl -0.0500(16) 0.3078(9) 0.3155(8) 0.0202(19) Uani 0.36(4) 1 d D U P B 2
Cl2A Cl -0.0820(17) 0.4928(17) 0.1643(11) 0.0207(18) Uani 0.36(4) 1 d D U P B 2
C21A C 0.0401(19) 0.411(2) 0.2506(18) 0.019(4) Uani 0.36(4) 1 d D U P B 2
H21C H 0.108955 0.358491 0.222393 0.023 Uiso 0.36(4) 1 calc R U P B 2
H21D H 0.094659 0.477454 0.289882 0.023 Uiso 0.36(4) 1 calc R U P B 2

loop_
_atom_site_aniso_label
_atom_site_aniso_U_11
_atom_site_aniso_U_22
_atom_site_aniso_U_33
_atom_site_aniso_U_23
_atom_site_aniso_U_13
_atom_site_aniso_U_12
Cu1 0.0153(3) 0.0178(3) 0.0212(3) -0.0022(3) 0.0031(3) -0.0030(3)
S1 0.0155(4) 0.0172(5) 0.0233(5) -0.0011(4) 0.0010(4) -0.0001(4)
S2 0.0253(5) 0.0273(6) 0.0236(5) 0.0006(4) 0.0005(4) -0.0106(4)
C1 0.027(2) 0.019(2) 0.035(2) -0.0002(18) -0.0017(18) -0.0086(17)
C2 0.029(2) 0.029(2) 0.026(2) 0.0000(19) -0.0021(17) -0.0178(19)
C3 0.020(2) 0.062(3) 0.022(2) -0.002(2) 0.0059(17) -0.013(2)
C4 0.0174(18) 0.042(3) 0.023(2) -0.0016(19) 0.0034(16) -0.0076(18)
C5 0.021(2) 0.026(2) 0.024(2) -0.0040(18) 0.0042(16) 0.0080(17)
S11 0.0124(8) 0.0173(7) 0.0289(14) -0.0004(8) 0.0007(8) -0.0019(6)
F11 0.034(3) 0.033(3) 0.045(3) 0.007(2) 0.004(2) 0.015(2)
F12 0.065(4) 0.021(3) 0.050(4) 0.000(3) -0.019(3) -0.016(3)
F13 0.037(5) 0.037(5) 0.039(4) 0.012(3) 0.007(3) -0.003(4)
O11 0.016(2) 0.0292(17) 0.0242(12) 0.0008(11) -0.0012(14) -0.0022(15)
O12 0.019(3) 0.022(3) 0.044(4) -0.004(3) 0.002(3) 0.004(3)
O13 0.016(2) 0.0292(17) 0.0242(12) 0.0008(11) -0.0012(14) -0.0022(15)
C11 0.025(4) 0.024(4) 0.025(4) 0.001(4) -0.003(3) -0.002(4)
S11A 0.0124(8) 0.0173(7) 0.0289(14) -0.0004(8) 0.0007(8) -0.0019(6)
F11A 0.050(4) 0.018(3) 0.062(4) 0.004(3) 0.022(3) 0.008(3)
F12A 0.026(2) 0.047(3) 0.034(3) -0.005(2) 0.005(2) -0.022(2)
F13A 0.042(5) 0.039(5) 0.028(3) 0.006(3) 0.008(3) -0.012(4)
O11A 0.016(2) 0.0292(17) 0.0242(12) 0.0008(11) -0.0012(14) -0.0022(15)
O12A 0.010(3) 0.049(4) 0.043(4) 0.011(3) 0.001(2) 0.003(3)
O13A 0.016(2) 0.0292(17) 0.0242(12) 0.0008(11) -0.0012(14) -0.0022(15)
C11A 0.018(4) 0.025(4) 0.030(4) -0.007(3) 0.002(3) 0.000(3)
Cl1 0.033(3) 0.0388(17) 0.0277(19) 0.0002(14) 0.0019(19) 0.0096(19)
Cl2 0.0268(13) 0.0224(18) 0.039(4) 0.006(3) -0.006(2) -0.0013(11)
C21 0.022(4) 0.040(5) 0.029(7) 0.007(5) -0.002(4) -0.001(3)
Cl1A 0.017(3) 0.022(2) 0.023(3) 0.0010(16) 0.009(2) 0.004(2)
Cl2A 0.019(3) 0.024(2) 0.018(4) -0.002(3) 0.000(3) -0.0024(17)
C21A 0.013(6) 0.024(7) 0.021(10) -0.007(6) 0.002(5) -0.001(5)

loop_
_atom_type_symbol
_atom_type_description
_atom_type_scat_dispersion_real
_atom_type_scat_dispersion_imag
_atom_type_scat_source
C C 0.0033 0.0016 'International Tables Vol C Tables 4.2.6.8 and 6.1.1.4'
H H 0.0000 0.0000 'International Tables Vol C Tables 4.2.6.8 and 6.1.1.4'
O O 0.0106 0.0060 'International Tables Vol C Tables 4.2.6.8 and 6.1.1.4'
F F 0.0171 0.0103 'International Tables Vol C Tables 4.2.6.8 and 6.1.1.4'
S S 0.1246 0.1234 'International Tables Vol C Tables 4.2.6.8 and 6.1.1.4'
Cl Cl 0.1484 0.1585 'International Tables Vol C Tables 4.2.6.8 and 6.1.1.4'
Cu Cu 0.3201 1.2651 'International Tables Vol C Tables 4.2.6.8 and 6.1.1.4'

loop_
_geom_angle_atom_site_label_1
_geom_angle_atom_site_label_2
_geom_angle_atom_site_label_3
_geom_angle
_geom_angle_site_symmetry_1
_geom_angle_site_symmetry_3
_geom_angle_publ_flag
S2 Cu1 S2 180.0 . 3_666 ?
S2 Cu1 S1 90.02(4) . 3_666 ?
S2 Cu1 S1 89.98(4) 3_666 3_666 ?
S2 Cu1 S1 89.99(4) . . ?
S2 Cu1 S1 90.01(4) 3_666 . ?
S1 Cu1 S1 180.00(3) 3_666 . ?
C5 S1 C1 104.22(19) 3_666 . ?
C5 S1 Cu1 103.35(13) 3_666 . ?
C1 S1 Cu1 99.76(14) . . ?
C2 S2 C3 103.3(2) . . ?
C2 S2 Cu1 99.73(14) . . ?
C3 S2 Cu1 105.25(16) . . ?
C2 C1 S1 107.7(3) . . ?
C2 C1 H1A 110.2 . . ?
S1 C1 H1A 110.2 . . ?
C2 C1 H1AB 110.2 . . ?
S1 C1 H1AB 110.2 . . ?
H1A C1 H1AB 108.5 . . ?
C1 C2 S2 107.9(3) . . ?
C1 C2 H2A 110.1 . . ?
S2 C2 H2A 110.1 . . ?
C1 C2 H2AB 110.1 . . ?
S2 C2 H2AB 110.1 . . ?
H2A C2 H2AB 108.4 . . ?
C4 C3 S2 110.2(3) . . ?
C4 C3 H3A 109.6 . . ?
S2 C3 H3A 109.6 . . ?
C4 C3 H3AB 109.6 . . ?
S2 C3 H3AB 109.6 . . ?
H3A C3 H3AB 108.1 . . ?
C5 C4 C3 116.1(3) . . ?
C5 C4 H4A 108.3 . . ?
C3 C4 H4A 108.3 . . ?
C5 C4 H4AB 108.3 . . ?
C3 C4 H4AB 108.3 . . ?
H4A C4 H4AB 107.4 . . ?
C4 C5 S1 110.4(3) . 3_666 ?
C4 C5 H5A 109.6 . . ?
S1 C5 H5A 109.6 3_666 . ?
C4 C5 H5AB 109.6 . . ?
S1 C5 H5AB 109.6 3_666 . ?
H5A C5 H5AB 108.1 . . ?
O12 S11 O11 115.4(7) . . ?
O12 S11 O13 113.9(7) . . ?
O11 S11 O13 117.7(7) . . ?
O12 S11 C11 125.3(7) . . ?
O11 S11 C11 95.7(6) . . ?
O13 S11 C11 85.0(5) . . ?
F12 C11 F13 109.2(8) . . ?
F12 C11 F11 106.5(8) . . ?
F13 C11 F11 107.6(7) . . ?
F12 C11 S11 116.8(7) . . ?
F13 C11 S11 107.3(8) . . ?
F11 C11 S11 109.1(6) . . ?
O12A S11A O13A 116.5(7) . . ?
O12A S11A O11A 114.2(7) . . ?
O13A S11A O11A 112.9(7) . . ?
O12A S11A C11A 82.4(6) . . ?
O13A S11A C11A 109.2(6) . . ?
O11A S11A C11A 118.3(7) . . ?
F13A C11A F11A 109.0(7) . . ?
F13A C11A F12A 106.6(7) . . ?
F11A C11A F12A 107.2(6) . . ?
F13A C11A S11A 116.6(7) . . ?
F11A C11A S11A 110.7(6) . . ?
F12A C11A S11A 106.2(6) . . ?
Cl1 C21 Cl2 111.8(6) . . ?
Cl1 C21 H21A 109.3 . . ?
Cl2 C21 H21A 109.3 . . ?
Cl1 C21 H21B 109.3 . . ?
Cl2 C21 H21B 109.3 . . ?
H21A C21 H21B 107.9 . . ?
Cl1A C21A Cl2A 111.6(10) . . ?
Cl1A C21A H21C 109.3 . . ?
Cl2A C21A H21C 109.3 . . ?
Cl1A C21A H21D 109.3 . . ?
Cl2A C21A H21D 109.3 . . ?
H21C C21A H21D 108.0 . . ?

loop_
_geom_bond_atom_site_label_1
_geom_bond_atom_site_label_2
_geom_bond_distance
_geom_bond_site_symmetry_2
_geom_bond_publ_flag
Cu1 S2 2.2951(10) . ?
Cu1 S2 2.2952(10) 3_666 ?
Cu1 S1 2.2989(10) 3_666 ?
Cu1 S1 2.2989(10) . ?
S1 C5 1.818(4) 3_666 ?
S1 C1 1.819(4) . ?
S2 C2 1.812(4) . ?
S2 C3 1.812(4) . ?
C1 C2 1.521(6) . ?
C1 H1A 0.9900 . ?
C1 H1AB 0.9900 . ?
C2 H2A 0.9900 . ?
C2 H2AB 0.9900 . ?
C3 C4 1.530(6) . ?
C3 H3A 0.9900 . ?
C3 H3AB 0.9900 . ?
C4 C5 1.516(6) . ?
C4 H4A 0.9900 . ?
C4 H4AB 0.9900 . ?
C5 H5A 0.9900 . ?
C5 H5AB 0.9900 . ?
S11 O12 1.431(9) . ?
S11 O11 1.437(9) . ?
S11 O13 1.458(9) . ?
S11 C11 1.824(11) . ?
F11 C11 1.349(9) . ?
F12 C11 1.329(9) . ?
F13 C11 1.336(9) . ?
S11A O12A 1.431(9) . ?
S11A O13A 1.432(9) . ?
S11A O11A 1.456(9) . ?
S11A C11A 1.830(10) . ?
F11A C11A 1.323(8) . ?
F12A C11A 1.355(8) . ?
F13A C11A 1.322(9) . ?
Cl1 C21 1.745(8) . ?
Cl2 C21 1.795(8) . ?
C21 H21A 0.9900 . ?
C21 H21B 0.9900 . ?
Cl1A C21A 1.748(13) . ?
Cl2A C21A 1.803(13) . ?
C21A H21C 0.9900 . ?
C21A H21D 0.9900 . ?
